data_4112539
loop_
_publ_author_name
'James W. Raebiger'
'Alex Miedaner'
'Calvin J. Curtis'
'Susie M. Miller'
'Oren P. Anderson'
'Daniel L. DuBois'

_publ_section_title
;
 Using Ligand Bite Angles To Control the Hydricity of Palladium
 Diphosphine Complexes
;
_journal_name_full 'Journal of the American Chemical Society'
_journal_page_first 5502
_journal_page_last 5514
_journal_paper_doi 10.1021/ja0395240
_journal_volume 126
_journal_year 2004
_chemical_formula_sum 'C16 H28 B F4 P2 Pd0.5'
_chemical_formula_weight 422.33
_chemical_name_systematic
; 
 ? 
;
_space_group_IT_number 15
_symmetry_cell_setting monoclinic
_symmetry_space_group_name_Hall '-C 2yc'
_symmetry_space_group_name_H-M 'C 1 2/c 1'
_atom_sites_solution_hydrogens geom
_atom_sites_solution_primary direct
_atom_sites_solution_secondary difmap
_audit_creation_method SHELXL-97
_cell_angle_alpha 90.00
_cell_angle_beta 99.802(19)
_cell_angle_gamma 90.00
_cell_formula_units_Z 8
_cell_length_a 19.58(2)
_cell_length_b 11.555(13)
_cell_length_c 16.865(19)
_cell_measurement_reflns_used 868
_cell_measurement_temperature 173(2)
_cell_measurement_theta_max 23.26
_cell_measurement_theta_min 3.53
_cell_volume 3760(7)
_computing_cell_refinement 'Bruker SMART'
_computing_data_collection 'Bruker SMART'
_computing_data_reduction 'Bruker SAINT'
_computing_molecular_graphics 'Bruker SHELXTL'
_computing_publication_material 'Bruker SHELXTL'
_computing_structure_refinement 'SHELXL-97 (Sheldrick, 1997)'
_computing_structure_solution 'SHELXS-97 (Sheldrick, 1990)'
_diffrn_ambient_temperature 173(2)
_diffrn_measured_fraction_theta_full 0.892
_diffrn_measured_fraction_theta_max 0.892
_diffrn_measurement_device_type 'CCD area detector'
_diffrn_measurement_method 'phi and omega scans'
_diffrn_radiation_monochromator graphite
_diffrn_radiation_source 'fine-focus sealed tube'
_diffrn_radiation_type MoK\a
_diffrn_radiation_wavelength 0.71073
_diffrn_reflns_av_R_equivalents 0.0391
_diffrn_reflns_av_sigmaI/netI 0.0625
_diffrn_reflns_limit_h_max 6
_diffrn_reflns_limit_h_min -21
_diffrn_reflns_limit_k_max 12
_diffrn_reflns_limit_k_min -12
_diffrn_reflns_limit_l_max 16
_diffrn_reflns_limit_l_min -14
_diffrn_reflns_number 3829
_diffrn_reflns_theta_full 23.32
_diffrn_reflns_theta_max 23.32
_diffrn_reflns_theta_min 3.53
_exptl_absorpt_coefficient_mu 0.727
_exptl_absorpt_correction_type none
_exptl_crystal_colour clear
_exptl_crystal_density_diffrn 1.492
_exptl_crystal_density_meas 0
_exptl_crystal_description prisms
_exptl_crystal_F_000 1744
_exptl_crystal_size_max 0.50
_exptl_crystal_size_mid 0.40
_exptl_crystal_size_min 0.30
_refine_diff_density_max 1.268
_refine_diff_density_min -1.005
_refine_diff_density_rms 0.123
_refine_ls_extinction_coef 0.0115(7)
_refine_ls_extinction_expression Fc^*^=kFc[1+0.001xFc^2^\l^3^/sin(2\q)]^-1/4^
_refine_ls_extinction_method SHELXL
_refine_ls_goodness_of_fit_ref 1.131
_refine_ls_hydrogen_treatment mixed
_refine_ls_matrix_type full
_refine_ls_number_parameters 214
_refine_ls_number_reflns 2427
_refine_ls_number_restraints 0
_refine_ls_restrained_S_all 1.131
_refine_ls_R_factor_all 0.0448
_refine_ls_R_factor_gt 0.0422
_refine_ls_shift/su_max 0.000
_refine_ls_shift/su_mean 0.000
_refine_ls_structure_factor_coef Fsqd
_refine_ls_weighting_details 'calc w=1/[\s^2^(Fo^2^)+(0.0487P)^2^+6.8217P] where P=(Fo^2^+2Fc^2^)/3'
_refine_ls_weighting_scheme calc
_refine_ls_wR_factor_gt 0.1062
_refine_ls_wR_factor_ref 0.1083
_reflns_number_gt 2274
_reflns_number_total 2427
_reflns_threshold_expression >2sigma(I)
_cod_data_source_file ja0395240si20031117_031646.cif
_cod_data_source_block '[Pd(depx)2](BF4)2'
_cod_original_cell_volume 3759(7)
_cod_original_formula_sum 'C16 H28 B F4 P2 Pd0.50'
_cod_database_code 4112539

loop_
_symmetry_equiv_pos_as_xyz
'x, y, z'
'-x, y, -z+1/2'
'x+1/2, y+1/2, z'
'-x+1/2, y+1/2, -z+1/2'
'-x, -y, -z'
'x, -y, z-1/2'
'-x+1/2, -y+1/2, -z'
'x+1/2, -y+1/2, z-1/2'

loop_
_atom_site_label
_atom_site_type_symbol
_atom_site_fract_x
_atom_site_fract_y
_atom_site_fract_z
_atom_site_U_iso_or_equiv
_atom_site_adp_type
_atom_site_occupancy
_atom_site_symmetry_multiplicity
_atom_site_calc_flag
_atom_site_refinement_flags
Pd1 Pd 0.5000 0.25285(3) 0.7500 0.0131(2) Uani 1 2 d S
P1 P 0.41651(5) 0.20865(8) 0.82874(6) 0.0161(3) Uani 1 1 d .
P2 P 0.58102(5) 0.29081(8) 0.86698(6) 0.0162(3) Uani 1 1 d .
C1 C 0.45646(19) 0.1295(3) 0.9204(2) 0.0205(9) Uani 1 1 d .
H1A H 0.4826 0.1847 0.9590 0.025 Uiso 1 1 calc R
H1B H 0.4195 0.0948 0.9461 0.025 Uiso 1 1 calc R
C2 C 0.5049(2) 0.0349(3) 0.9019(2) 0.0211(9) Uani 1 1 d .
C3 C 0.4793(2) -0.0741(3) 0.8774(2) 0.0253(10) Uani 1 1 d .
H3A H 0.4311 -0.0893 0.8733 0.030 Uiso 1 1 calc R
C4 C 0.5226(2) -0.1605(3) 0.8588(3) 0.0324(11) Uani 1 1 d .
H4A H 0.5039 -0.2334 0.8404 0.039 Uiso 1 1 calc R
C5 C 0.5928(2) -0.1411(4) 0.8670(3) 0.0329(11) Uani 1 1 d .
H5A H 0.6228 -0.2005 0.8545 0.040 Uiso 1 1 calc R
C6 C 0.6195(2) -0.0339(3) 0.8939(3) 0.0285(10) Uani 1 1 d .
H6A H 0.6681 -0.0212 0.9010 0.034 Uiso 1 1 calc R
C7 C 0.5764(2) 0.0545(3) 0.9104(2) 0.0207(9) Uani 1 1 d .
C8 C 0.60772(19) 0.1703(3) 0.9371(3) 0.0228(9) Uani 1 1 d .
H8A H 0.6588 0.1633 0.9450 0.027 Uiso 1 1 calc R
H8B H 0.5950 0.1898 0.9898 0.027 Uiso 1 1 calc R
C9 C 0.3592(2) 0.0998(3) 0.7746(3) 0.0245(9) Uani 1 1 d .
H9A H 0.3355 0.1346 0.7236 0.029 Uiso 1 1 calc R
H9B H 0.3881 0.0353 0.7604 0.029 Uiso 1 1 calc R
C10 C 0.3040(2) 0.0494(4) 0.8185(3) 0.0376(12) Uani 1 1 d .
H10A H 0.2764 -0.0079 0.7840 0.056 Uiso 1 1 calc R
H10B H 0.2736 0.1116 0.8313 0.056 Uiso 1 1 calc R
H10C H 0.3264 0.0121 0.8683 0.056 Uiso 1 1 calc R
C11 C 0.3606(2) 0.3220(3) 0.8594(3) 0.0268(10) Uani 1 1 d .
H11A H 0.3852 0.3969 0.8596 0.032 Uiso 1 1 calc R
H11B H 0.3183 0.3272 0.8180 0.032 Uiso 1 1 calc R
C12 C 0.3385(3) 0.3071(5) 0.9405(3) 0.0450(13) Uani 1 1 d .
H12A H 0.3089 0.3721 0.9503 0.068 Uiso 1 1 calc R
H12B H 0.3796 0.3049 0.9827 0.068 Uiso 1 1 calc R
H12C H 0.3126 0.2345 0.9410 0.068 Uiso 1 1 calc R
C13 C 0.66333(19) 0.3563(3) 0.8548(2) 0.0214(9) Uani 1 1 d .
H13A H 0.6910 0.2987 0.8305 0.026 Uiso 1 1 calc R
H13B H 0.6541 0.4223 0.8171 0.026 Uiso 1 1 calc R
C14 C 0.7063(2) 0.3995(4) 0.9345(3) 0.0351(11) Uani 1 1 d .
H14A H 0.7497 0.4338 0.9238 0.053 Uiso 1 1 calc R
H14B H 0.7168 0.3344 0.9717 0.053 Uiso 1 1 calc R
H14C H 0.6798 0.4580 0.9584 0.053 Uiso 1 1 calc R
C15 C 0.5442(2) 0.4022(3) 0.9241(3) 0.0217(9) Uani 1 1 d .
H15A H 0.5012 0.3723 0.9402 0.026 Uiso 1 1 calc R
H15B H 0.5774 0.4198 0.9737 0.026 Uiso 1 1 calc R
C16 C 0.5277(2) 0.5135(3) 0.8757(3) 0.0313(11) Uani 1 1 d .
H16A H 0.5080 0.5706 0.9084 0.047 Uiso 1 1 calc R
H16B H 0.4941 0.4968 0.8270 0.047 Uiso 1 1 calc R
H16C H 0.5703 0.5444 0.8606 0.047 Uiso 1 1 calc R
B1 B 0.8341(2) 0.1609(4) 0.8298(3) 0.0288(12) Uani 1 1 d .
F1 F 0.78416(15) 0.0977(3) 0.86000(18) 0.0563(9) Uani 1 1 d .
F2 F 0.86329(14) 0.0935(2) 0.77697(18) 0.0488(8) Uani 1 1 d .
F3 F 0.88527(15) 0.1948(3) 0.8924(2) 0.0602(9) Uani 1 1 d .
F4 F 0.8027(2) 0.2544(2) 0.7890(3) 0.0656(11) Uani 1 1 d .

loop_
_atom_site_aniso_label
_atom_site_aniso_U_11
_atom_site_aniso_U_22
_atom_site_aniso_U_33
_atom_site_aniso_U_23
_atom_site_aniso_U_13
_atom_site_aniso_U_12
Pd1 0.0151(3) 0.0136(3) 0.0091(4) 0.000 -0.0025(2) 0.000
P1 0.0179(5) 0.0171(5) 0.0121(7) 0.0028(4) -0.0007(4) 0.0012(4)
P2 0.0189(5) 0.0159(5) 0.0117(7) 0.0003(4) -0.0034(4) -0.0001(4)
C1 0.025(2) 0.024(2) 0.012(3) 0.0031(16) 0.0011(17) -0.0016(16)
C2 0.029(2) 0.018(2) 0.014(3) 0.0086(16) -0.0009(18) 0.0050(16)
C3 0.037(2) 0.022(2) 0.014(3) 0.0069(17) -0.0030(19) 0.0000(17)
C4 0.056(3) 0.018(2) 0.020(3) 0.0072(18) 0.000(2) 0.0033(19)
C5 0.050(3) 0.022(2) 0.027(3) 0.0068(18) 0.008(2) 0.0140(19)
C6 0.032(2) 0.028(2) 0.026(3) 0.0098(19) 0.004(2) 0.0087(17)
C7 0.031(2) 0.020(2) 0.010(2) 0.0097(16) 0.0002(18) 0.0055(16)
C8 0.0227(19) 0.027(2) 0.016(3) 0.0054(17) -0.0061(18) 0.0000(16)
C9 0.027(2) 0.024(2) 0.020(3) 0.0044(17) -0.0046(19) -0.0032(16)
C10 0.030(2) 0.043(3) 0.038(3) 0.015(2) 0.001(2) -0.013(2)
C11 0.029(2) 0.025(2) 0.025(3) 0.0028(18) 0.0015(19) 0.0093(17)
C12 0.052(3) 0.052(3) 0.035(4) 0.007(2) 0.019(3) 0.024(2)
C13 0.0220(19) 0.022(2) 0.018(3) -0.0018(16) -0.0028(18) -0.0042(15)
C14 0.032(2) 0.043(3) 0.026(3) 0.002(2) -0.006(2) -0.013(2)
C15 0.029(2) 0.021(2) 0.014(3) -0.0027(16) 0.0018(18) 0.0012(16)
C16 0.043(2) 0.020(2) 0.031(3) -0.0036(18) 0.007(2) 0.0057(18)
B1 0.026(2) 0.028(3) 0.030(4) -0.004(2) -0.002(2) 0.000(2)
F1 0.0515(17) 0.073(2) 0.042(2) 0.0058(15) 0.0027(14) -0.0239(15)
F2 0.0511(16) 0.0512(17) 0.043(2) -0.0167(14) 0.0037(14) 0.0110(13)
F3 0.0515(18) 0.083(2) 0.042(2) -0.0258(18) -0.0015(16) -0.0208(17)
F4 0.071(2) 0.0437(19) 0.084(3) 0.0197(15) 0.020(2) 0.0251(14)

loop_
_atom_type_symbol
_atom_type_description
_atom_type_scat_dispersion_real
_atom_type_scat_dispersion_imag
_atom_type_scat_source
C C 0.0033 0.0016 'International Tables Vol C Tables 4.2.6.8 and 6.1.1.4'
H H 0.0000 0.0000 'International Tables Vol C Tables 4.2.6.8 and 6.1.1.4'
P P 0.1023 0.0942 'International Tables Vol C Tables 4.2.6.8 and 6.1.1.4'
Pd Pd -0.9988 1.0072 'International Tables Vol C Tables 4.2.6.8 and 6.1.1.4'
B B 0.0013 0.0007 'International Tables Vol C Tables 4.2.6.8 and 6.1.1.4'
F F 0.0171 0.0103 'International Tables Vol C Tables 4.2.6.8 and 6.1.1.4'

loop_
_geom_angle_atom_site_label_1
_geom_angle_atom_site_label_2
_geom_angle_atom_site_label_3
_geom_angle
_geom_angle_site_symmetry_1
_geom_angle_site_symmetry_3
P1 Pd1 P1 154.69(6) 2_656 .
P1 Pd1 P2 94.62(9) 2_656 .
P1 Pd1 P2 90.06(9) . .
P1 Pd1 P2 90.06(9) 2_656 2_656
P1 Pd1 P2 94.62(9) . 2_656
P2 Pd1 P2 158.51(6) . 2_656
C9 P1 C11 106.7(2) . .
C9 P1 C1 102.3(2) . .
C11 P1 C1 107.7(2) . .
C9 P1 Pd1 107.29(15) . .
C11 P1 Pd1 120.90(15) . .
C1 P1 Pd1 110.27(14) . .
C13 P2 C15 101.66(19) . .
C13 P2 C8 103.06(19) . .
C15 P2 C8 106.8(2) . .
C13 P2 Pd1 117.77(15) . .
C15 P2 Pd1 107.64(15) . .
C8 P2 Pd1 118.29(14) . .
C2 C1 P1 112.0(3) . .
C3 C2 C7 118.7(3) . .
C3 C2 C1 120.5(4) . .
C7 C2 C1 120.8(3) . .
C4 C3 C2 121.2(4) . .
C5 C4 C3 120.1(4) . .
C4 C5 C6 119.4(4) . .
C7 C6 C5 121.0(4) . .
C6 C7 C2 119.6(4) . .
C6 C7 C8 119.0(4) . .
C2 C7 C8 121.5(3) . .
C7 C8 P2 115.0(3) . .
C10 C9 P1 116.5(3) . .
C12 C11 P1 116.7(3) . .
C14 C13 P2 113.5(3) . .
C16 C15 P2 112.2(3) . .
F4 B1 F2 108.7(4) . .
F4 B1 F3 111.4(4) . .
F2 B1 F3 109.1(4) . .
F4 B1 F1 108.4(4) . .
F2 B1 F1 109.6(4) . .
F3 B1 F1 109.5(4) . .

loop_
_geom_bond_atom_site_label_1
_geom_bond_atom_site_label_2
_geom_bond_distance
_geom_bond_site_symmetry_2
Pd1 P1 2.331(2) 2_656
Pd1 P1 2.331(2) .
Pd1 P2 2.353(2) .
Pd1 P2 2.353(2) 2_656
P1 C9 1.824(4) .
P1 C11 1.837(4) .
P1 C1 1.851(4) .
P2 C13 1.823(4) .
P2 C15 1.828(4) .
P2 C8 1.843(4) .
C1 C2 1.513(5) .
C2 C3 1.393(6) .
C2 C7 1.401(6) .
C3 C4 1.380(6) .
C4 C5 1.375(7) .
C5 C6 1.390(6) .
C6 C7 1.383(5) .
C7 C8 1.508(6) .
C9 C10 1.525(6) .
C11 C12 1.512(7) .
C13 C14 1.542(6) .
C15 C16 1.528(6) .
B1 F4 1.368(6) .
B1 F2 1.379(6) .
B1 F3 1.382(6) .
B1 F1 1.385(6) .
